data_2223898
loop_
_publ_author_name
'Cibian, Mihaela'
'Ferreira, Janaina G.'
'Hanan, Garry S.'

_publ_section_title
;
 4-Bromo-<i>N</i>-phenylbenzamidoxime
;
_journal_coeditor_code LH2914
_journal_issue 11
_journal_name_full 'Acta Crystallographica Section E'
_journal_page_first o2820
_journal_paper_doi 10.1107/S1600536809040057
_journal_volume 65
_journal_year 2009
_chemical_formula_iupac 'C13 H11 Br N2 O'
_chemical_formula_moiety 'C13 H11 Br N2 O'
_chemical_formula_sum 'C13 H11 Br N2 O'
_chemical_formula_weight 291.15
_chemical_name_systematic
;
4-Bromo-<i>N</i>-phenylbenzamidoxime
;
_space_group_IT_number 14
_symmetry_cell_setting monoclinic
_symmetry_space_group_name_Hall '-P 2yn'
_symmetry_space_group_name_H-M 'P 1 21/n 1'
_atom_sites_solution_hydrogens geom
_atom_sites_solution_primary direct
_atom_sites_solution_secondary difmap
_audit_creation_method SHELXL-97
_cell_angle_alpha 90
_cell_angle_beta 103.4150(10)
_cell_angle_gamma 90
_cell_formula_units_Z 4
_cell_length_a 6.17520(10)
_cell_length_b 15.2628(3)
_cell_length_c 13.1312(2)
_cell_measurement_reflns_used 11676
_cell_measurement_temperature 200
_cell_measurement_theta_max 71.93
_cell_measurement_theta_min 2.90
_cell_volume 1203.86(4)
_computing_cell_refinement 'SAINT (Bruker, 2009)'
_computing_data_collection 'APEX2 (Bruker, 2009)'
_computing_data_reduction 'SAINT (Bruker, 2009)'
_computing_molecular_graphics 'SHELXTL (Sheldrick, 2008)'
_computing_publication_material 'UdMX (Maris, 2004)'
_computing_structure_refinement 'SHELXL97 (Sheldrick, 2008)'
_computing_structure_solution 'SHELXS97 (Sheldrick, 2008)'
_diffrn_ambient_temperature 200
_diffrn_detector_area_resol_mean 5.5
_diffrn_measured_fraction_theta_full 0.985
_diffrn_measured_fraction_theta_max 0.985
_diffrn_measurement_device_type 'Bruker APEXII'
_diffrn_measurement_method \w
_diffrn_radiation_monochromator 'Montel 200 optics'
_diffrn_radiation_source 'Rotating Anode'
_diffrn_radiation_type CuK\a
_diffrn_radiation_wavelength 1.54178
_diffrn_reflns_av_R_equivalents 0.033
_diffrn_reflns_av_sigmaI/netI 0.0140
_diffrn_reflns_limit_h_max 7
_diffrn_reflns_limit_h_min -7
_diffrn_reflns_limit_k_max 18
_diffrn_reflns_limit_k_min -18
_diffrn_reflns_limit_l_max 16
_diffrn_reflns_limit_l_min -15
_diffrn_reflns_number 15615
_diffrn_reflns_theta_full 72.48
_diffrn_reflns_theta_max 72.48
_diffrn_reflns_theta_min 4.51
_exptl_absorpt_coefficient_mu 4.527
_exptl_absorpt_correction_T_max 0.6654
_exptl_absorpt_correction_T_min 0.5323
_exptl_absorpt_correction_type multi-scan
_exptl_absorpt_process_details '(SADABS; Sheldrick, 1996)'
_exptl_crystal_colour yellow
_exptl_crystal_density_diffrn 1.606
_exptl_crystal_density_method 'not measured'
_exptl_crystal_description block
_exptl_crystal_F_000 584
_exptl_crystal_size_max 0.18
_exptl_crystal_size_mid 0.15
_exptl_crystal_size_min 0.09
_refine_diff_density_max 0.391
_refine_diff_density_min -0.682
_refine_ls_extinction_coef 0.0212(8)
_refine_ls_extinction_expression Fc^*^=kFc[1+0.001xFc^2^\l^3^/sin(2\q)]^-1/4^
_refine_ls_extinction_method 'SHELXL97 (Sheldrick, 2008)'
_refine_ls_goodness_of_fit_ref 1.110
_refine_ls_hydrogen_treatment constr
_refine_ls_matrix_type full
_refine_ls_number_parameters 155
_refine_ls_number_reflns 2356
_refine_ls_number_restraints 0
_refine_ls_restrained_S_all 1.110
_refine_ls_R_factor_all 0.0372
_refine_ls_R_factor_gt 0.0367
_refine_ls_shift/su_max 0.001
_refine_ls_shift/su_mean 0.000
_refine_ls_structure_factor_coef Fsqd
_refine_ls_weighting_details 'calc w=1/[\s^2^(Fo^2^)+(0.0601P)^2^+0.3484P] where P=(Fo^2^+2Fc^2^)/3'
_refine_ls_weighting_scheme calc
_refine_ls_wR_factor_gt 0.0897
_refine_ls_wR_factor_ref 0.0903
_reflns_number_gt 2273
_reflns_number_total 2356
_reflns_threshold_expression I>2\s(I)
_cod_data_source_file lh2914.cif
_cod_data_source_block I
_cod_depositor_comments
;
The following automatic conversions were performed:
'_symmetry_cell_setting' value 'Monoclinic' changed to 'monoclinic'
according to '/home/saulius/struct/CIF-dictionaries/cif_core.dic'
dictionary named 'cif_core.dic' version 2.4.1 from 2010-06-29.

Automatic conversion script
Id: cif_fix_enum 1527 2010-12-29 10:47:43Z saulius 

The following automatic conversions were performed:

'_symmetry_cell_setting' value 'Monoclinic' changed to 'monoclinic'
according to /home/saulius/struct/CIF-dictionaries/cif_core.dic
dictionary named 'cif_core.dic' version 2.4.1 from 2010-06-29.

Automatic conversion script
Id: cif_fix_values 1715 2011-07-08 13:25:40Z adriana 
;
_cod_original_sg_symbol_H-M 'P 21/n'
_cod_database_code 2223898
_cod_database_fobs_code 2223898

loop_
_symmetry_equiv_pos_as_xyz
'x, y, z'
'-x+1/2, y+1/2, -z+1/2'
'-x, -y, -z'
'x-1/2, -y-1/2, z-1/2'

loop_
_atom_site_type_symbol
_atom_site_label
_atom_site_fract_x
_atom_site_fract_y
_atom_site_fract_z
_atom_site_U_iso_or_equiv
_atom_site_adp_type
_atom_site_calc_flag
_atom_site_refinement_flags
_atom_site_occupancy
_atom_site_disorder_assembly
_atom_site_disorder_group
Br Br 1.22913(4) 0.643427(14) 0.618702(18) 0.04819(16) Uani d . 1 . .
O O1 0.4208(2) 0.40817(9) 0.94989(11) 0.0393(3) Uani d . 1 . .
H H1 0.3752 0.4375 0.9949 0.059 Uiso calc R 1 . .
N N1 0.5789(3) 0.45874(10) 0.91086(12) 0.0340(3) Uani d . 1 . .
N N2 0.4624(3) 0.36287(11) 0.77216(14) 0.0410(4) Uani d . 1 . .
H H2 0.3431 0.3517 0.7958 0.049 Uiso calc R 1 . .
C C1 0.5957(3) 0.42884(11) 0.82101(14) 0.0313(4) Uani d . 1 . .
C C2 0.7549(3) 0.47517(11) 0.77017(13) 0.0299(4) Uani d . 1 . .
C C3 0.9510(3) 0.50983(12) 0.83173(14) 0.0346(4) Uani d . 1 . .
H H3 0.9873 0.4994 0.9051 0.041 Uiso calc R 1 . .
C C4 1.0932(3) 0.55912(13) 0.78747(15) 0.0368(4) Uani d . 1 . .
H H4 1.2261 0.5828 0.8299 0.044 Uiso calc R 1 . .
C C5 1.0391(3) 0.57343(12) 0.68075(15) 0.0353(4) Uani d . 1 . .
C C6 0.8484(4) 0.53857(14) 0.61731(15) 0.0408(4) Uani d . 1 . .
H H6 0.8153 0.5479 0.5438 0.049 Uiso calc R 1 . .
C C7 0.7060(3) 0.48970(13) 0.66248(15) 0.0381(4) Uani d . 1 . .
H H7 0.5738 0.4659 0.6196 0.046 Uiso calc R 1 . .
C C8 0.4934(3) 0.31015(12) 0.68770(14) 0.0337(4) Uani d . 1 . .
C C9 0.3113(3) 0.29434(13) 0.60544(16) 0.0386(4) Uani d . 1 . .
H H9 0.1703 0.3189 0.6062 0.046 Uiso calc R 1 . .
C C10 0.3362(4) 0.24228(13) 0.52181(16) 0.0417(4) Uani d . 1 . .
H H10 0.2117 0.2309 0.4656 0.050 Uiso calc R 1 . .
C C11 0.5407(4) 0.20724(13) 0.52029(16) 0.0414(4) Uani d . 1 . .
H H11 0.5577 0.1726 0.4626 0.050 Uiso calc R 1 . .
C C12 0.7220(3) 0.22247(14) 0.60292(17) 0.0418(5) Uani d . 1 . .
H H12 0.8629 0.1980 0.6017 0.050 Uiso calc R 1 . .
C C13 0.6989(3) 0.27319(13) 0.68740(15) 0.0384(4) Uani d . 1 . .
H H13 0.8226 0.2826 0.7446 0.046 Uiso calc R 1 . .

loop_
_atom_site_aniso_label
_atom_site_aniso_U_11
_atom_site_aniso_U_22
_atom_site_aniso_U_33
_atom_site_aniso_U_12
_atom_site_aniso_U_13
_atom_site_aniso_U_23
Br 0.0483(2) 0.0459(2) 0.0568(2) -0.00414(8) 0.02515(13) 0.00910(8)
O1 0.0486(8) 0.0365(7) 0.0400(7) -0.0037(6) 0.0248(6) -0.0008(5)
N1 0.0401(8) 0.0326(8) 0.0336(7) 0.0003(6) 0.0173(6) 0.0020(6)
N2 0.0419(9) 0.0438(9) 0.0439(10) -0.0102(7) 0.0235(8) -0.0114(7)
C1 0.0353(8) 0.0289(8) 0.0315(8) 0.0025(7) 0.0113(7) -0.0001(6)
C2 0.0346(8) 0.0272(8) 0.0300(8) 0.0029(6) 0.0118(7) 0.0004(6)
C3 0.0399(9) 0.0362(9) 0.0280(8) 0.0020(7) 0.0088(7) 0.0005(7)
C4 0.0353(9) 0.0370(9) 0.0380(9) -0.0008(7) 0.0086(7) -0.0007(7)
C5 0.0383(9) 0.0304(8) 0.0409(10) 0.0017(7) 0.0170(7) 0.0038(7)
C6 0.0492(11) 0.0437(10) 0.0298(9) -0.0029(9) 0.0101(8) 0.0063(8)
C7 0.0422(10) 0.0403(10) 0.0306(9) -0.0052(8) 0.0061(7) 0.0018(7)
C8 0.0394(9) 0.0307(8) 0.0344(9) -0.0060(7) 0.0156(7) -0.0028(7)
C9 0.0377(9) 0.0352(9) 0.0439(10) -0.0029(7) 0.0113(8) -0.0017(8)
C10 0.0479(11) 0.0383(10) 0.0373(10) -0.0075(8) 0.0065(8) -0.0035(8)
C11 0.0565(12) 0.0332(9) 0.0389(10) -0.0079(8) 0.0199(9) -0.0072(7)
C12 0.0410(10) 0.0356(10) 0.0534(11) -0.0016(7) 0.0203(9) -0.0058(8)
C13 0.0374(9) 0.0372(9) 0.0409(10) -0.0031(7) 0.0099(8) -0.0046(8)

loop_
_atom_type_symbol
_atom_type_description
_atom_type_scat_dispersion_real
_atom_type_scat_dispersion_imag
_atom_type_scat_source
C C 0.0181 0.0091 'International Tables Vol C Tables 4.2.6.8 and 6.1.1.4'
H H 0.0000 0.0000 'International Tables Vol C Tables 4.2.6.8 and 6.1.1.4'
N N 0.0311 0.0180 'International Tables Vol C Tables 4.2.6.8 and 6.1.1.4'
O O 0.0492 0.0322 'International Tables Vol C Tables 4.2.6.8 and 6.1.1.4'
Br Br -0.6763 1.2805 'International Tables Vol C Tables 4.2.6.8 and 6.1.1.4'

loop_
_geom_angle_atom_site_label_1
_geom_angle_atom_site_label_2
_geom_angle_atom_site_label_3
_geom_angle_site_symmetry_1
_geom_angle_site_symmetry_3
_geom_angle
_geom_angle_publ_flag
N1 O1 H1 . . 109.5 n
C1 N1 O1 . . 110.06(15) n
C1 N2 C8 . . 127.65(17) n
C1 N2 H2 . . 116.2 n
C8 N2 H2 . . 116.2 n
N1 C1 N2 . . 121.56(17) n
N1 C1 C2 . . 116.31(16) n
N2 C1 C2 . . 121.95(16) n
C7 C2 C3 . . 118.85(16) n
C7 C2 C1 . . 121.35(16) n
C3 C2 C1 . . 119.67(15) n
C4 C3 C2 . . 120.89(17) n
C4 C3 H3 . . 119.6 n
C2 C3 H3 . . 119.6 n
C5 C4 C3 . . 119.02(17) n
C5 C4 H4 . . 120.5 n
C3 C4 H4 . . 120.5 n
C4 C5 C6 . . 121.51(17) n
C4 C5 Br . . 119.69(15) n
C6 C5 Br . . 118.80(14) n
C5 C6 C7 . . 119.05(17) n
C5 C6 H6 . . 120.5 n
C7 C6 H6 . . 120.5 n
C6 C7 C2 . . 120.66(17) n
C6 C7 H7 . . 119.7 n
C2 C7 H7 . . 119.7 n
C9 C8 C13 . . 120.19(17) n
C9 C8 N2 . . 118.38(18) n
C13 C8 N2 . . 121.42(17) n
C8 C9 C10 . . 119.66(19) n
C8 C9 H9 . . 120.2 n
C10 C9 H9 . . 120.2 n
C11 C10 C9 . . 120.21(19) n
C11 C10 H10 . . 119.9 n
C9 C10 H10 . . 119.9 n
C10 C11 C12 . . 120.06(18) n
C10 C11 H11 . . 120.0 n
C12 C11 H11 . . 120.0 n
C11 C12 C13 . . 120.36(19) n
C11 C12 H12 . . 119.8 n
C13 C12 H12 . . 119.8 n
C12 C13 C8 . . 119.50(18) n
C12 C13 H13 . . 120.3 n
C8 C13 H13 . . 120.3 n

loop_
_geom_bond_atom_site_label_1
_geom_bond_atom_site_label_2
_geom_bond_site_symmetry_2
_geom_bond_distance
_geom_bond_publ_flag
Br C5 . 1.9040(18) n
O1 N1 . 1.430(2) n
O1 H1 . 0.8400 n
N1 C1 . 1.292(2) n
N2 C1 . 1.363(2) n
N2 C8 . 1.419(2) n
N2 H2 . 0.8800 n
C1 C2 . 1.489(2) n
C2 C7 . 1.394(2) n
C2 C3 . 1.394(3) n
C3 C4 . 1.383(3) n
C3 H3 . 0.9500 n
C4 C5 . 1.381(3) n
C4 H4 . 0.9500 n
C5 C6 . 1.382(3) n
C6 C7 . 1.387(3) n
C6 H6 . 0.9500 n
C7 H7 . 0.9500 n
C8 C9 . 1.388(3) n
C8 C13 . 1.390(3) n
C9 C10 . 1.393(3) n
C9 H9 . 0.9500 n
C10 C11 . 1.376(3) n
C10 H10 . 0.9500 n
C11 C12 . 1.386(3) n
C11 H11 . 0.9500 n
C12 C13 . 1.387(3) n
C12 H12 . 0.9500 n
C13 H13 . 0.9500 n

loop_
_geom_hbond_atom_site_label_D
_geom_hbond_atom_site_label_H
_geom_hbond_atom_site_label_A
_geom_hbond_site_symmetry_A
_geom_hbond_distance_DH
_geom_hbond_distance_HA
_geom_hbond_distance_DA
_geom_hbond_angle_DHA
O1 H1 N1 3_667 0.84 1.99 2.733(2) 147.0

loop_
_geom_torsion_atom_site_label_1
_geom_torsion_atom_site_label_2
_geom_torsion_atom_site_label_3
_geom_torsion_atom_site_label_4
_geom_torsion_site_symmetry_1
_geom_torsion_site_symmetry_2
_geom_torsion_site_symmetry_3
_geom_torsion_site_symmetry_4
_geom_torsion
_geom_torsion_publ_flag
O1 N1 C1 N2 . . . . 4.8(2) n
O1 N1 C1 C2 . . . . 179.94(14) n
C8 N2 C1 N1 . . . . -164.13(19) n
C8 N2 C1 C2 . . . . 21.0(3) n
N1 C1 C2 C7 . . . . -141.09(18) n
N2 C1 C2 C7 . . . . 34.0(3) n
N1 C1 C2 C3 . . . . 34.7(2) n
N2 C1 C2 C3 . . . . -150.13(18) n
C7 C2 C3 C4 . . . . 1.1(3) n
C1 C2 C3 C4 . . . . -174.82(16) n
C2 C3 C4 C5 . . . . -0.3(3) n
C3 C4 C5 C6 . . . . -1.0(3) n
C3 C4 C5 Br . . . . 178.52(14) n
C4 C5 C6 C7 . . . . 1.4(3) n
Br C5 C6 C7 . . . . -178.10(16) n
C5 C6 C7 C2 . . . . -0.5(3) n
C3 C2 C7 C6 . . . . -0.7(3) n
C1 C2 C7 C6 . . . . 175.18(18) n
C1 N2 C8 C9 . . . . -135.4(2) n
C1 N2 C8 C13 . . . . 46.0(3) n
C13 C8 C9 C10 . . . . -0.9(3) n
N2 C8 C9 C10 . . . . -179.53(17) n
C8 C9 C10 C11 . . . . -0.5(3) n
C9 C10 C11 C12 . . . . 1.1(3) n
C10 C11 C12 C13 . . . . -0.2(3) n
C11 C12 C13 C8 . . . . -1.3(3) n
C9 C8 C13 C12 . . . . 1.8(3) n
N2 C8 C13 C12 . . . . -179.64(18) n

loop_
_cod_related_entry_id
_cod_related_entry_database
_cod_related_entry_code
1 ChemSpider 24743454
